data_7129470
loop_
_publ_author_name
'Fan, Jun'
'Quek, Shina'
'Yang, Ming-Chung'
'Zhang, Zheng-Feng'
'Su, Ming-Der'
'So, Cheuk-Wai'

_publ_section_title
;
 Reversible CO2 activation by a N-phosphinoamidinato digermyne
;
_journal_name_full 'Chemical Communications'
_journal_paper_doi 10.1039/D1CC05391D
_journal_year 2022
_chemical_formula_sum 'C55 H80 Ge2 N4 O2 P2'
_chemical_formula_weight 1036.35
_space_group_crystal_system monoclinic
_space_group_IT_number 7
_space_group_name_Hall 'P -2yac'
_space_group_name_H-M_alt 'P 1 n 1'
_atom_sites_solution_hydrogens geom
_atom_sites_solution_primary dual
_audit_update_record
;
2021-09-13 deposited with the CCDC.	2021-12-17 downloaded from the CCDC.
;
_cell_angle_alpha 90
_cell_angle_beta 94.063(6)
_cell_angle_gamma 90
_cell_formula_units_Z 2
_cell_length_a 13.5796(14)
_cell_length_b 13.6534(15)
_cell_length_c 15.0168(17)
_cell_measurement_reflns_used 9692
_cell_measurement_temperature 100.(2)
_cell_measurement_theta_max 67.8449
_cell_measurement_theta_min 4.2425
_cell_volume 2777.2(5)
_computing_cell_refinement 'SAINT V8.38A (Bruker AXS Inc., 2017)'
_computing_data_collection 'APEX3 (Bruker AXS Inc., 2018)'
_computing_data_reduction 'SAINT V8.38A (Bruker AXS Inc., 2017)'
_computing_molecular_graphics 'XP (Bruker AXS Inc., 2018)'
_computing_publication_material 'APEX3 (Bruker AXS Inc., 2018)'
_computing_structure_refinement 'SHELXL-2018/3 (Sheldrick, 2018)'
_computing_structure_solution 'XT, VERSION 2014/5'
_diffrn_ambient_temperature 100.(2)
_diffrn_detector_area_resol_mean 8.3333
_diffrn_measured_fraction_theta_full 0.988
_diffrn_measured_fraction_theta_max 0.988
_diffrn_measurement_device_type 'CCD area detector'
_diffrn_measurement_method 'phi and omega scans'
_diffrn_radiation_monochromator 'Multilayer Mirror'
_diffrn_radiation_type CuK\a
_diffrn_radiation_wavelength 1.54178
_diffrn_reflns_av_R_equivalents 0.0894
_diffrn_reflns_av_unetI/netI 0.0993
_diffrn_reflns_limit_h_max 16
_diffrn_reflns_limit_h_min -16
_diffrn_reflns_limit_k_max 16
_diffrn_reflns_limit_k_min -16
_diffrn_reflns_limit_l_max 17
_diffrn_reflns_limit_l_min -17
_diffrn_reflns_number 33072
_diffrn_reflns_theta_full 68.11
_diffrn_reflns_theta_max 68.11
_diffrn_reflns_theta_min 3.24
_diffrn_source 'Incoatec Microfocus Source'
_diffrn_source_type 'Bruker Kappa Duo APEX2'
_exptl_absorpt_coefficient_mu 2.192
_exptl_absorpt_correction_T_max 0.81
_exptl_absorpt_correction_T_min 0.55
_exptl_absorpt_correction_type multi-scan
_exptl_absorpt_process_details
;
SADABS-2016/2 - Bruker AXS area detector scaling and absorption correction
;
_exptl_crystal_colour orange
_exptl_crystal_density_diffrn 1.239
_exptl_crystal_density_method 'not measured'
_exptl_crystal_description block
_exptl_crystal_F_000 1096
_exptl_crystal_size_max 0.200
_exptl_crystal_size_mid 0.120
_exptl_crystal_size_min 0.100
_refine_diff_density_max 0.755
_refine_diff_density_min -0.768
_refine_ls_abs_structure_details
;

Flack x determined using 3586 quotients [(I+)-(I-)]/[(I+)+(I-)]
(Parsons, Flack and Wagner, Acta Cryst. B69 (2013) 249-259).
;
_refine_ls_abs_structure_Flack 0.13(2)
_refine_ls_extinction_method none
_refine_ls_goodness_of_fit_ref 1.030
_refine_ls_hydrogen_treatment constr
_refine_ls_matrix_type full
_refine_ls_number_parameters 586
_refine_ls_number_reflns 9654
_refine_ls_number_restraints 141
_refine_ls_restrained_S_all 1.026
_refine_ls_R_factor_all 0.0643
_refine_ls_R_factor_gt 0.0582
_refine_ls_shift/su_max 0.000
_refine_ls_shift/su_mean 0.000
_refine_ls_structure_factor_coef Fsqd
_refine_ls_weighting_details 'w=1/[\s^2^(Fo^2^)+(0.0729P)^2^+2.4504P] where P=(Fo^2^+2Fc^2^)/3'
_refine_ls_weighting_scheme calc
_refine_ls_wR_factor_gt 0.1489
_refine_ls_wR_factor_ref 0.1575
_reflns_number_gt 8640
_reflns_number_total 9654
_reflns_threshold_expression 'I > 2\s(I)'
_cod_data_source_file d1cc05391d2.cif
_cod_data_source_block scw2310s
_cod_depositor_comments
;
The following automatic conversions were performed:

data item '_exptl_absorpt_correction_type' value 'Multi-Scan' was
changed to 'multi-scan' in accordance with the
/home/data/users/saulius/crontab/automatic-downloads/rss-feeds/RSC/lib/dictionaries/cif_core.dic
dictionary named 'cif_core.dic' version 2.4.2 last updated on
2011-04-26.

Automatic conversion script
Id: cif_fix_values 7556 2019-12-06 15:28:31Z antanas 
;
_cod_database_code 7129470

loop_
_space_group_symop_operation_xyz
'x, y, z'
'x+1/2, -y, z+1/2'

loop_
_atom_site_type_symbol
_atom_site_label
_atom_site_fract_x
_atom_site_fract_y
_atom_site_fract_z
_atom_site_U_iso_or_equiv
_atom_site_adp_type
_atom_site_calc_flag
_atom_site_refinement_flags_adp
_atom_site_refinement_flags_occupancy
_atom_site_refinement_flags_posn
_atom_site_occupancy
_atom_site_disorder_assembly
_atom_site_disorder_group
C C1 0.6773(3) 0.9406(3) 0.3756(2) 0.0213(13) Uani d . . G 1.0 . .
C C2 0.6204(3) 1.0205(3) 0.3974(2) 0.0266(15) Uani d . . G 1.0 . .
C C3 0.5732(3) 1.0771(3) 0.3302(3) 0.0294(15) Uani d . . G 1.0 . .
H H3 0.534341 1.131694 0.345163 0.035 Uiso calc U . R 1.0 . .
C C4 0.5830(4) 1.0537(3) 0.2412(3) 0.0331(16) Uani d . . G 1.0 . .
H H4 0.550789 1.092312 0.195289 0.04 Uiso calc U . R 1.0 . .
C C5 0.6399(4) 0.9737(4) 0.2194(2) 0.0323(16) Uani d . . G 1.0 . .
H H5 0.646588 0.957732 0.158511 0.039 Uiso calc U . R 1.0 . .
C C6 0.6870(3) 0.9172(3) 0.2865(3) 0.0238(14) Uani d . . G 1.0 . .
C C7 0.7519(5) 0.8314(6) 0.2561(5) 0.0268(15) Uani d . . . 1.0 . .
H H7 0.789068 0.804152 0.31044 0.032 Uiso calc U . R 1.0 . .
C C8 0.6884(7) 0.7493(6) 0.2139(6) 0.036(2) Uani d . . . 1.0 . .
H H8A 0.654296 0.772814 0.158252 0.054 Uiso calc U . R 1.0 . .
H H8B 0.639587 0.728921 0.255229 0.054 Uiso calc U . R 1.0 . .
H H8C 0.730443 0.69348 0.201032 0.054 Uiso calc U . R 1.0 . .
C C9 0.8276(6) 0.8645(7) 0.1914(5) 0.0365(18) Uani d . . . 1.0 . .
H H9A 0.874244 0.811153 0.18271 0.055 Uiso calc U . R 1.0 . .
H H9B 0.863618 0.921688 0.216162 0.055 Uiso calc U . R 1.0 . .
H H9C 0.793472 0.881958 0.133894 0.055 Uiso calc U . R 1.0 . .
C C10 0.6098(6) 1.0547(7) 0.4950(5) 0.0331(18) Uani d . . . 1.0 . .
H H10 0.647207 1.006854 0.534865 0.04 Uiso calc U . R 1.0 . .
C C11 0.6545(8) 1.1521(7) 0.5132(6) 0.046(2) Uani d . . . 1.0 . .
H H11A 0.724119 1.150629 0.499958 0.069 Uiso calc U . R 1.0 . .
H H11B 0.649521 1.168872 0.576136 0.069 Uiso calc U . R 1.0 . .
H H11C 0.619414 1.201275 0.475456 0.069 Uiso calc U . R 1.0 . .
C C12 0.5012(9) 1.0504(11) 0.5183(9) 0.071(3) Uani d . . . 1.0 . .
H H12A 0.497103 1.066007 0.581667 0.107 Uiso calc U . R 1.0 . .
H H12B 0.475018 0.984427 0.50637 0.107 Uiso calc U . R 1.0 . .
H H12C 0.462324 1.098001 0.481833 0.107 Uiso calc U . R 1.0 . .
C C13 0.7966(4) 0.9011(5) 0.5023(4) 0.0170(12) Uani d . . . 1.0 . .
C C14 0.8608(3) 0.9869(3) 0.4858(2) 0.0207(13) Uani d . . G 1.0 . .
C C15 0.8867(3) 1.0098(3) 0.4004(2) 0.0230(13) Uani d . . G 1.0 . .
H H15 0.857704 0.975064 0.350353 0.028 Uiso calc U . R 1.0 . .
C C16 0.9552(3) 1.0834(3) 0.3882(2) 0.0291(15) Uani d . . G 1.0 . .
H H16 0.972907 1.099014 0.329763 0.035 Uiso calc U . R 1.0 . .
C C17 0.9976(3) 1.1342(3) 0.4614(3) 0.0351(17) Uani d . . G 1.0 . .
H H17 1.044408 1.184489 0.453013 0.042 Uiso calc U . R 1.0 . .
C C18 0.9717(3) 1.1113(3) 0.5468(3) 0.0370(17) Uani d . . G 1.0 . .
H H18 1.000707 1.146015 0.596854 0.044 Uiso calc U . R 1.0 . .
C C19 0.9032(3) 1.0377(4) 0.5590(2) 0.0289(14) Uani d . . G 1.0 . .
H H19 0.885504 1.022065 0.617447 0.035 Uiso calc U . R 1.0 . .
C C20 0.8437(6) 0.6476(6) 0.5989(5) 0.0302(17) Uani d . . . 1.0 . .
C C21 0.8926(6) 0.6515(7) 0.5107(6) 0.0342(18) Uani d . . . 1.0 . .
H H21A 0.92849 0.713417 0.506696 0.051 Uiso calc U . R 1.0 . .
H H21B 0.842022 0.646822 0.461062 0.051 Uiso calc U . R 1.0 . .
H H21C 0.938903 0.596663 0.507771 0.051 Uiso calc U . R 1.0 . .
C C22 0.7845(8) 0.5523(7) 0.6001(7) 0.050(2) Uani d . . . 1.0 . .
H H22A 0.731945 0.553459 0.551966 0.074 Uiso calc U . R 1.0 . .
H H22B 0.755326 0.545897 0.6577 0.074 Uiso calc U . R 1.0 . .
H H22C 0.828384 0.496631 0.591615 0.074 Uiso calc U . R 1.0 . .
C C23 0.9238(9) 0.6506(9) 0.6742(6) 0.061(3) Uani d . . . 1.0 . .
H H23A 0.973526 0.600585 0.664316 0.091 Uiso calc U . R 1.0 . .
H H23B 0.89468 0.637917 0.731004 0.091 Uiso calc U . R 1.0 . .
H H23C 0.954899 0.715431 0.676214 0.091 Uiso calc U . R 1.0 . .
C C24 0.7184(7) 0.7841(7) 0.7131(6) 0.046(2) Uani d . . . 1.0 . .
C C25 0.8048(7) 0.8242(7) 0.7763(6) 0.049(2) Uani d . . . 1.0 . .
H H25A 0.779035 0.847685 0.831751 0.073 Uiso calc U . R 1.0 . .
H H25B 0.837023 0.878454 0.746931 0.073 Uiso calc U . R 1.0 . .
H H25C 0.852939 0.771896 0.789959 0.073 Uiso calc U . R 1.0 . .
C C26 0.6736(8) 0.6933(7) 0.7569(6) 0.057(2) Uani d . . . 1.0 . .
H H26A 0.723608 0.641624 0.764205 0.085 Uiso calc U . R 1.0 . .
H H26B 0.617118 0.669357 0.718724 0.085 Uiso calc U . R 1.0 . .
H H26C 0.651592 0.711331 0.815451 0.085 Uiso calc U . R 1.0 . .
C C27 0.6412(8) 0.8666(7) 0.6953(7) 0.052(2) Uani d . . . 1.0 . .
H H27A 0.586236 0.842071 0.655618 0.079 Uiso calc U . R 1.0 . .
H H27B 0.672151 0.922271 0.666964 0.079 Uiso calc U . R 1.0 . .
H H27C 0.616348 0.887661 0.751894 0.079 Uiso calc U . R 1.0 . .
C C28 0.4911(10) 0.7219(11) 0.5412(10) 0.022(3) Uani d U P D 0.664(18) A 1
O O1 0.5354(7) 0.7945(7) 0.5006(6) 0.026(2) Uani d U P D 0.664(18) A 1
O O2 0.5347(5) 0.6496(6) 0.5648(6) 0.035(2) Uani d U P D 0.664(18) A 1
C C28A 0.5174(14) 0.780(2) 0.477(2) 0.025(4) Uani d U P D 0.336(18) A 2
O O1A 0.4721(12) 0.7074(14) 0.5163(14) 0.026(4) Uani d U P D 0.336(18) A 2
O O2A 0.4738(11) 0.8527(10) 0.4562(14) 0.041(5) Uani d U P D 0.336(18) A 2
C C29 0.3268(3) 0.5560(3) 0.6343(2) 0.0200(13) Uani d . . G 1.0 . .
C C30 0.3119(3) 0.5745(3) 0.7234(3) 0.0258(15) Uani d . . G 1.0 . .
C C31 0.3542(4) 0.5137(4) 0.7898(2) 0.0316(16) Uani d . . G 1.0 . .
H H31 0.343953 0.526358 0.85062 0.038 Uiso calc U . R 1.0 . .
C C32 0.4114(4) 0.4343(4) 0.7671(3) 0.0380(18) Uani d . . G 1.0 . .
H H32 0.440285 0.392715 0.812446 0.046 Uiso calc U . R 1.0 . .
C C33 0.4263(4) 0.4157(3) 0.6780(3) 0.0306(16) Uani d . . G 1.0 . .
H H33 0.46542 0.361478 0.662529 0.037 Uiso calc U . R 1.0 . .
C C34 0.3840(3) 0.4766(3) 0.6116(2) 0.0203(13) Uani d . . G 1.0 . .
C C35 0.3982(6) 0.4481(6) 0.5143(5) 0.0349(18) Uani d . . . 1.0 . .
H H35 0.366964 0.499816 0.474454 0.042 Uiso calc U . R 1.0 . .
C C36 0.5045(10) 0.4391(10) 0.4948(8) 0.068(3) Uani d . . . 1.0 . .
H H36A 0.538829 0.500712 0.509752 0.102 Uiso calc U . R 1.0 . .
H H36B 0.508973 0.424797 0.431237 0.102 Uiso calc U . R 1.0 . .
H H36C 0.535338 0.385865 0.530592 0.102 Uiso calc U . R 1.0 . .
C C37 0.3446(8) 0.3483(7) 0.4919(6) 0.049(2) Uani d . . . 1.0 . .
H H37A 0.352821 0.330852 0.429514 0.074 Uiso calc U . R 1.0 . .
H H37B 0.274181 0.354739 0.500984 0.074 Uiso calc U . R 1.0 . .
H H37C 0.373485 0.296866 0.531112 0.074 Uiso calc U . R 1.0 . .
C C38 0.2470(5) 0.6591(6) 0.7520(5) 0.0280(16) Uani d . . . 1.0 . .
H H38 0.213792 0.688951 0.696998 0.034 Uiso calc U . R 1.0 . .
C C39 0.1661(6) 0.6255(7) 0.8125(5) 0.0389(19) Uani d . . . 1.0 . .
H H39A 0.126731 0.573397 0.782539 0.058 Uiso calc U . R 1.0 . .
H H39B 0.12324 0.681034 0.824381 0.058 Uiso calc U . R 1.0 . .
H H39C 0.196998 0.600692 0.86904 0.058 Uiso calc U . R 1.0 . .
C C40 0.3083(7) 0.7389(7) 0.8016(6) 0.038(2) Uani d . . . 1.0 . .
H H40A 0.339135 0.712075 0.857295 0.057 Uiso calc U . R 1.0 . .
H H40B 0.265292 0.793776 0.815114 0.057 Uiso calc U . R 1.0 . .
H H40C 0.359679 0.76195 0.763968 0.057 Uiso calc U . R 1.0 . .
C C41 0.2168(5) 0.6033(5) 0.5031(4) 0.0191(13) Uani d . . . 1.0 . .
C C42 0.1490(3) 0.5166(3) 0.5121(2) 0.0203(13) Uani d . . G 1.0 . .
C C43 0.1075(3) 0.4742(3) 0.4340(2) 0.0271(14) Uani d . . G 1.0 . .
H H43 0.128841 0.493944 0.377851 0.033 Uiso calc U . R 1.0 . .
C C44 0.0349(3) 0.4030(3) 0.4381(3) 0.0368(18) Uani d . . G 1.0 . .
H H44 0.006517 0.374023 0.384798 0.044 Uiso calc U . R 1.0 . .
C C45 0.0036(3) 0.3741(3) 0.5203(3) 0.0341(16) Uani d . . G 1.0 . .
H H45 -0.046017 0.325433 0.52315 0.041 Uiso calc U . R 1.0 . .
C C46 0.0451(3) 0.4165(3) 0.5984(2) 0.0285(14) Uani d . . G 1.0 . .
H H46 0.023774 0.396762 0.654557 0.034 Uiso calc U . R 1.0 . .
C C47 0.1178(3) 0.4877(3) 0.5943(2) 0.0235(13) Uani d . . G 1.0 . .
H H47 0.146098 0.516683 0.647612 0.028 Uiso calc U . R 1.0 . .
C C48 0.3265(10) 0.7348(8) 0.3119(7) 0.062(3) Uani d . . . 1.0 . .
C C49 0.2508(12) 0.7069(11) 0.2379(7) 0.095(6) Uani d . . . 1.0 . .
H H49A 0.28419 0.690651 0.184068 0.143 Uiso calc U . R 1.0 . .
H H49B 0.205586 0.761884 0.22524 0.143 Uiso calc U . R 1.0 . .
H H49C 0.213313 0.649859 0.2563 0.143 Uiso calc U . R 1.0 . .
C C50 0.3967(9) 0.6492(8) 0.3312(7) 0.058(3) Uani d . . . 1.0 . .
H H50A 0.35857 0.590003 0.341963 0.088 Uiso calc U . R 1.0 . .
H H50B 0.440531 0.663981 0.384192 0.088 Uiso calc U . R 1.0 . .
H H50C 0.43622 0.638703 0.279927 0.088 Uiso calc U . R 1.0 . .
C C51 0.3943(10) 0.8264(9) 0.2944(9) 0.078(4) Uani d . . . 1.0 . .
H H51A 0.437716 0.810658 0.246977 0.116 Uiso calc U . R 1.0 . .
H H51B 0.434359 0.842677 0.349233 0.116 Uiso calc U . R 1.0 . .
H H51C 0.352673 0.882593 0.276095 0.116 Uiso calc U . R 1.0 . .
C C52 0.1774(7) 0.8609(7) 0.4146(6) 0.040(2) Uani d . . . 1.0 . .
C C53 0.2351(10) 0.9553(7) 0.4225(10) 0.068(4) Uani d . . . 1.0 . .
H H53A 0.278803 0.959875 0.3735 0.103 Uiso calc U . R 1.0 . .
H H53B 0.27469 0.956561 0.479699 0.103 Uiso calc U . R 1.0 . .
H H53C 0.189293 1.010886 0.419602 0.103 Uiso calc U . R 1.0 . .
C C54 0.1054(11) 0.8605(11) 0.3317(8) 0.082(5) Uani d . . . 1.0 . .
H H54A 0.053494 0.909204 0.338701 0.123 Uiso calc U . R 1.0 . .
H H54B 0.075514 0.7954 0.324108 0.123 Uiso calc U . R 1.0 . .
H H54C 0.140909 0.876595 0.279028 0.123 Uiso calc U . R 1.0 . .
C C55 0.1175(6) 0.8499(7) 0.4978(6) 0.0373(19) Uani d . . . 1.0 . .
H H55A 0.069458 0.903323 0.49919 0.056 Uiso calc U . R 1.0 . .
H H55B 0.162397 0.852339 0.551839 0.056 Uiso calc U . R 1.0 . .
H H55C 0.082648 0.786963 0.495257 0.056 Uiso calc U . R 1.0 . .
Ge Ge1 0.65831(5) 0.74300(6) 0.45754(5) 0.0268(2) Uani d . . D 1.0 . .
Ge Ge2 0.35029(5) 0.75871(6) 0.56503(5) 0.0274(2) Uani d . . D 1.0 . .
N N1 0.7189(4) 0.8760(5) 0.4454(4) 0.0211(12) Uani d . . . 1.0 . .
N N2 0.8249(4) 0.8509(4) 0.5756(4) 0.0237(13) Uani d . . . 1.0 . .
N N3 0.2896(4) 0.6233(4) 0.5665(4) 0.0177(11) Uani d . . . 1.0 . .
N N4 0.1951(5) 0.6568(5) 0.4316(4) 0.0284(14) Uani d . . . 1.0 . .
P P1 0.75749(16) 0.75374(13) 0.59766(13) 0.0270(5) Uani d . . . 1.0 . .
P P2 0.26482(17) 0.75558(15) 0.41887(14) 0.0320(5) Uani d . . . 1.0 . .

loop_
_atom_site_aniso_label
_atom_site_aniso_U_11
_atom_site_aniso_U_22
_atom_site_aniso_U_33
_atom_site_aniso_U_12
_atom_site_aniso_U_13
_atom_site_aniso_U_23
C1 0.014(3) 0.017(3) 0.032(3) -0.002(3) 0.004(2) 0.002(3)
C2 0.018(3) 0.034(4) 0.029(3) -0.002(3) 0.002(3) -0.002(3)
C3 0.024(3) 0.023(4) 0.041(4) 0.006(3) -0.003(3) -0.001(3)
C4 0.032(4) 0.030(4) 0.036(4) 0.006(3) -0.013(3) -0.002(3)
C5 0.033(4) 0.038(4) 0.024(3) 0.003(3) -0.008(3) -0.003(3)
C6 0.023(3) 0.025(4) 0.024(3) -0.001(3) 0.001(2) -0.008(3)
C7 0.024(3) 0.031(4) 0.025(3) 0.008(3) 0.002(3) -0.003(3)
C8 0.039(5) 0.033(5) 0.037(4) 0.003(3) -0.002(4) -0.015(3)
C9 0.037(4) 0.047(5) 0.027(4) 0.006(3) 0.011(3) -0.006(3)
C10 0.033(4) 0.044(5) 0.023(3) 0.019(4) 0.009(3) 0.000(3)
C11 0.066(6) 0.040(5) 0.030(4) 0.010(4) -0.010(4) -0.012(3)
C12 0.039(5) 0.108(10) 0.071(7) 0.014(6) 0.033(5) -0.015(7)
C13 0.016(3) 0.018(3) 0.018(3) 0.006(2) 0.006(2) 0.004(2)
C14 0.012(3) 0.022(3) 0.027(3) 0.000(2) 0.002(2) -0.004(2)
C15 0.016(3) 0.027(4) 0.027(3) 0.001(2) 0.005(2) 0.005(2)
C16 0.014(3) 0.028(4) 0.046(4) 0.002(2) 0.006(3) 0.009(3)
C17 0.017(3) 0.019(3) 0.071(5) -0.005(3) 0.011(3) -0.008(3)
C18 0.026(4) 0.028(4) 0.055(5) -0.008(3) -0.008(3) -0.011(3)
C19 0.020(3) 0.035(4) 0.032(3) 0.003(3) 0.004(2) -0.005(3)
C20 0.031(4) 0.019(4) 0.041(4) 0.013(3) 0.004(3) 0.003(3)
C21 0.024(4) 0.035(5) 0.044(4) 0.004(3) 0.008(3) -0.003(3)
C22 0.050(5) 0.028(5) 0.073(6) 0.015(4) 0.020(4) 0.013(4)
C23 0.078(7) 0.061(7) 0.042(5) 0.031(5) -0.013(4) -0.011(4)
C24 0.060(5) 0.033(4) 0.050(5) 0.010(4) 0.033(4) 0.008(4)
C25 0.069(6) 0.043(5) 0.035(4) 0.009(4) 0.011(4) 0.003(3)
C26 0.063(6) 0.060(6) 0.052(5) -0.014(5) 0.031(4) 0.000(4)
C27 0.057(5) 0.046(5) 0.059(5) 0.014(4) 0.039(4) -0.009(4)
C28 0.009(5) 0.026(5) 0.030(5) 0.003(4) -0.003(4) 0.002(4)
O1 0.014(4) 0.028(4) 0.036(5) -0.004(3) 0.003(3) 0.003(3)
O2 0.015(4) 0.035(5) 0.054(5) -0.001(3) 0.002(3) 0.010(4)
C28A 0.014(7) 0.026(7) 0.036(8) 0.002(6) 0.002(6) 0.006(6)
O1A 0.009(6) 0.028(6) 0.040(7) 0.008(5) 0.003(5) 0.011(6)
O2A 0.021(7) 0.020(8) 0.083(11) 0.000(6) 0.010(7) 0.023(7)
C29 0.006(3) 0.031(4) 0.022(3) -0.005(3) -0.001(2) -0.001(3)
C30 0.013(3) 0.033(4) 0.032(4) -0.001(3) 0.002(2) -0.003(3)
C31 0.031(3) 0.042(4) 0.022(3) 0.003(3) 0.000(3) -0.004(3)
C32 0.036(4) 0.044(5) 0.033(4) 0.010(3) -0.007(3) 0.004(3)
C33 0.024(3) 0.035(4) 0.033(4) 0.008(3) 0.001(3) -0.002(3)
C34 0.016(3) 0.019(3) 0.026(3) 0.000(3) 0.002(2) -0.003(2)
C35 0.038(5) 0.031(4) 0.037(4) 0.012(3) 0.012(3) -0.001(3)
C36 0.064(7) 0.081(8) 0.063(7) 0.022(6) 0.034(6) -0.013(6)
C37 0.070(6) 0.033(5) 0.043(5) 0.015(4) -0.008(4) -0.014(4)
C38 0.023(3) 0.038(4) 0.023(3) 0.001(3) -0.002(3) -0.012(3)
C39 0.034(4) 0.058(5) 0.025(3) 0.003(4) 0.008(3) -0.011(3)
C40 0.024(4) 0.045(5) 0.044(5) 0.004(3) -0.004(3) -0.019(4)
C41 0.019(3) 0.019(3) 0.020(3) 0.001(3) 0.008(2) -0.002(2)
C42 0.014(3) 0.021(3) 0.025(3) 0.004(2) 0.001(2) 0.003(2)
C43 0.024(3) 0.030(4) 0.026(3) 0.004(3) -0.004(2) -0.013(3)
C44 0.021(3) 0.035(4) 0.053(5) 0.004(3) -0.005(3) -0.022(3)
C45 0.018(3) 0.026(4) 0.057(4) -0.002(3) -0.003(3) -0.014(3)
C46 0.024(3) 0.026(3) 0.036(4) -0.001(3) 0.006(3) 0.004(3)
C47 0.013(3) 0.028(4) 0.029(3) -0.003(2) 0.001(2) -0.006(2)
C48 0.086(8) 0.057(6) 0.050(5) 0.025(5) 0.049(6) 0.027(4)
C49 0.149(13) 0.107(11) 0.030(5) 0.088(11) 0.012(6) 0.007(6)
C50 0.068(6) 0.060(6) 0.053(5) 0.021(5) 0.044(5) 0.012(4)
C51 0.079(7) 0.076(7) 0.085(8) 0.009(6) 0.056(6) 0.035(6)
C52 0.037(4) 0.035(5) 0.050(5) 0.015(4) 0.011(4) 0.009(4)
C53 0.070(7) 0.027(5) 0.115(10) 0.008(5) 0.048(7) 0.023(5)
C54 0.107(10) 0.083(9) 0.054(6) 0.065(8) -0.017(6) -0.012(6)
C55 0.019(3) 0.037(5) 0.056(5) 0.014(3) 0.010(3) -0.002(4)
Ge1 0.0116(4) 0.0209(4) 0.0484(5) -0.0015(3) 0.0062(3) 0.0016(4)
Ge2 0.0140(4) 0.0206(5) 0.0483(5) -0.0017(4) 0.0073(3) 0.0017(4)
N1 0.015(3) 0.024(3) 0.024(3) -0.001(2) 0.005(2) -0.001(2)
N2 0.028(3) 0.018(3) 0.026(3) 0.003(2) 0.004(2) 0.004(2)
N3 0.013(2) 0.017(3) 0.024(3) -0.003(2) 0.008(2) 0.003(2)
N4 0.035(3) 0.033(4) 0.018(3) 0.010(3) 0.006(2) 0.003(2)
P1 0.0325(11) 0.0210(10) 0.0298(9) 0.0084(7) 0.0173(8) 0.0075(6)
P2 0.0358(12) 0.0278(11) 0.0351(10) 0.0116(7) 0.0202(9) 0.0138(7)

loop_
_atom_type_symbol
_atom_type_description
_atom_type_scat_dispersion_real
_atom_type_scat_dispersion_imag
_atom_type_scat_source
C C 0.0181 0.0091 'International Tables Vol C Tables 4.2.6.8 and 6.1.1.4'
H H 0.0000 0.0000 'International Tables Vol C Tables 4.2.6.8 and 6.1.1.4'
Ge Ge -1.0885 0.8855 'International Tables Vol C Tables 4.2.6.8 and 6.1.1.4'
N N 0.0311 0.0180 'International Tables Vol C Tables 4.2.6.8 and 6.1.1.4'
O O 0.0492 0.0322 'International Tables Vol C Tables 4.2.6.8 and 6.1.1.4'
P P 0.2955 0.4335 'International Tables Vol C Tables 4.2.6.8 and 6.1.1.4'

loop_
_geom_angle_atom_site_label_1
_geom_angle_atom_site_label_2
_geom_angle_atom_site_label_3
_geom_angle_site_symmetry_1
_geom_angle_site_symmetry_3
_geom_angle
_geom_angle_publ_flag
C2 C1 C6 . . 120.0 ?
C2 C1 N1 . . 120.0(3) ?
C6 C1 N1 . . 119.7(3) ?
C1 C2 C3 . . 120.0 ?
C1 C2 C10 . . 123.2(4) ?
C3 C2 C10 . . 116.7(4) ?
C2 C3 C4 . . 120.0 ?
C2 C3 H3 . . 120.0 ?
C4 C3 H3 . . 120.0 ?
C5 C4 C3 . . 120.0 ?
C5 C4 H4 . . 120.0 ?
C3 C4 H4 . . 120.0 ?
C4 C5 C6 . . 120.0 ?
C4 C5 H5 . . 120.0 ?
C6 C5 H5 . . 120.0 ?
C5 C6 C1 . . 120.0 ?
C5 C6 C7 . . 116.5(4) ?
C1 C6 C7 . . 123.4(4) ?
C8 C7 C9 . . 109.8(6) ?
C8 C7 C6 . . 111.2(6) ?
C9 C7 C6 . . 112.6(6) ?
C8 C7 H7 . . 107.7 ?
C9 C7 H7 . . 107.7 ?
C6 C7 H7 . . 107.7 ?
C7 C8 H8A . . 109.5 ?
C7 C8 H8B . . 109.5 ?
H8A C8 H8B . . 109.5 ?
C7 C8 H8C . . 109.5 ?
H8A C8 H8C . . 109.5 ?
H8B C8 H8C . . 109.5 ?
C7 C9 H9A . . 109.5 ?
C7 C9 H9B . . 109.5 ?
H9A C9 H9B . . 109.5 ?
C7 C9 H9C . . 109.5 ?
H9A C9 H9C . . 109.5 ?
H9B C9 H9C . . 109.5 ?
C11 C10 C12 . . 112.2(8) ?
C11 C10 C2 . . 112.3(7) ?
C12 C10 C2 . . 110.9(7) ?
C11 C10 H10 . . 107.0 ?
C12 C10 H10 . . 107.0 ?
C2 C10 H10 . . 107.0 ?
C10 C11 H11A . . 109.5 ?
C10 C11 H11B . . 109.5 ?
H11A C11 H11B . . 109.5 ?
C10 C11 H11C . . 109.5 ?
H11A C11 H11C . . 109.5 ?
H11B C11 H11C . . 109.5 ?
C10 C12 H12A . . 109.5 ?
C10 C12 H12B . . 109.5 ?
H12A C12 H12B . . 109.5 ?
C10 C12 H12C . . 109.5 ?
H12A C12 H12C . . 109.5 ?
H12B C12 H12C . . 109.5 ?
N2 C13 N1 . . 124.0(6) ?
N2 C13 C14 . . 113.8(5) ?
N1 C13 C14 . . 122.1(5) ?
C15 C14 C19 . . 120.0 ?
C15 C14 C13 . . 121.3(3) ?
C19 C14 C13 . . 118.4(3) ?
C14 C15 C16 . . 120.0 ?
C14 C15 H15 . . 120.0 ?
C16 C15 H15 . . 120.0 ?
C15 C16 C17 . . 120.0 ?
C15 C16 H16 . . 120.0 ?
C17 C16 H16 . . 120.0 ?
C18 C17 C16 . . 120.0 ?
C18 C17 H17 . . 120.0 ?
C16 C17 H17 . . 120.0 ?
C17 C18 C19 . . 120.0 ?
C17 C18 H18 . . 120.0 ?
C19 C18 H18 . . 120.0 ?
C18 C19 C14 . . 120.0 ?
C18 C19 H19 . . 120.0 ?
C14 C19 H19 . . 120.0 ?
C23 C20 C21 . . 108.3(8) ?
C23 C20 C22 . . 111.4(8) ?
C21 C20 C22 . . 107.6(7) ?
C23 C20 P1 . . 113.8(6) ?
C21 C20 P1 . . 106.1(5) ?
C22 C20 P1 . . 109.3(6) ?
C20 C21 H21A . . 109.5 ?
C20 C21 H21B . . 109.5 ?
H21A C21 H21B . . 109.5 ?
C20 C21 H21C . . 109.5 ?
H21A C21 H21C . . 109.5 ?
H21B C21 H21C . . 109.5 ?
C20 C22 H22A . . 109.5 ?
C20 C22 H22B . . 109.5 ?
H22A C22 H22B . . 109.5 ?
C20 C22 H22C . . 109.5 ?
H22A C22 H22C . . 109.5 ?
H22B C22 H22C . . 109.5 ?
C20 C23 H23A . . 109.5 ?
C20 C23 H23B . . 109.5 ?
H23A C23 H23B . . 109.5 ?
C20 C23 H23C . . 109.5 ?
H23A C23 H23C . . 109.5 ?
H23B C23 H23C . . 109.5 ?
C26 C24 C27 . . 112.0(8) ?
C26 C24 C25 . . 109.0(8) ?
C27 C24 C25 . . 108.7(8) ?
C26 C24 P1 . . 111.0(6) ?
C27 C24 P1 . . 103.3(6) ?
C25 C24 P1 . . 112.7(6) ?
C24 C25 H25A . . 109.5 ?
C24 C25 H25B . . 109.5 ?
H25A C25 H25B . . 109.5 ?
C24 C25 H25C . . 109.5 ?
H25A C25 H25C . . 109.5 ?
H25B C25 H25C . . 109.5 ?
C24 C26 H26A . . 109.5 ?
C24 C26 H26B . . 109.5 ?
H26A C26 H26B . . 109.5 ?
C24 C26 H26C . . 109.5 ?
H26A C26 H26C . . 109.5 ?
H26B C26 H26C . . 109.5 ?
C24 C27 H27A . . 109.5 ?
C24 C27 H27B . . 109.5 ?
H27A C27 H27B . . 109.5 ?
C24 C27 H27C . . 109.5 ?
H27A C27 H27C . . 109.5 ?
H27B C27 H27C . . 109.5 ?
O2 C28 O1 . . 121.4(9) ?
O2 C28 Ge2 . . 127.3(10) ?
O1 C28 Ge2 . . 111.0(7) ?
C28 O1 Ge1 . . 107.9(5) ?
O2A C28A O1A . . 120.3(14) ?
O2A C28A Ge1 . . 129.3(17) ?
O1A C28A Ge1 . . 110.3(10) ?
C28A O1A Ge2 . . 108.8(9) ?
C30 C29 C34 . . 120.0 ?
C30 C29 N3 . . 119.8(3) ?
C34 C29 N3 . . 120.0(3) ?
C29 C30 C31 . . 120.0 ?
C29 C30 C38 . . 122.2(4) ?
C31 C30 C38 . . 117.7(4) ?
C32 C31 C30 . . 120.0 ?
C32 C31 H31 . . 120.0 ?
C30 C31 H31 . . 120.0 ?
C31 C32 C33 . . 120.0 ?
C31 C32 H32 . . 120.0 ?
C33 C32 H32 . . 120.0 ?
C34 C33 C32 . . 120.0 ?
C34 C33 H33 . . 120.0 ?
C32 C33 H33 . . 120.0 ?
C33 C34 C29 . . 120.0 ?
C33 C34 C35 . . 117.2(4) ?
C29 C34 C35 . . 122.7(4) ?
C36 C35 C34 . . 113.2(7) ?
C36 C35 C37 . . 108.9(8) ?
C34 C35 C37 . . 109.6(7) ?
C36 C35 H35 . . 108.3 ?
C34 C35 H35 . . 108.3 ?
C37 C35 H35 . . 108.3 ?
C35 C36 H36A . . 109.5 ?
C35 C36 H36B . . 109.5 ?
H36A C36 H36B . . 109.5 ?
C35 C36 H36C . . 109.5 ?
H36A C36 H36C . . 109.5 ?
H36B C36 H36C . . 109.5 ?
C35 C37 H37A . . 109.5 ?
C35 C37 H37B . . 109.5 ?
H37A C37 H37B . . 109.5 ?
C35 C37 H37C . . 109.5 ?
H37A C37 H37C . . 109.5 ?
H37B C37 H37C . . 109.5 ?
C40 C38 C30 . . 111.7(6) ?
C40 C38 C39 . . 108.1(6) ?
C30 C38 C39 . . 112.8(7) ?
C40 C38 H38 . . 108.0 ?
C30 C38 H38 . . 108.0 ?
C39 C38 H38 . . 108.0 ?
C38 C39 H39A . . 109.5 ?
C38 C39 H39B . . 109.5 ?
H39A C39 H39B . . 109.5 ?
C38 C39 H39C . . 109.5 ?
H39A C39 H39C . . 109.5 ?
H39B C39 H39C . . 109.5 ?
C38 C40 H40A . . 109.5 ?
C38 C40 H40B . . 109.5 ?
H40A C40 H40B . . 109.5 ?
C38 C40 H40C . . 109.5 ?
H40A C40 H40C . . 109.5 ?
H40B C40 H40C . . 109.5 ?
N4 C41 N3 . . 124.9(6) ?
N4 C41 C42 . . 113.9(6) ?
N3 C41 C42 . . 121.1(5) ?
C43 C42 C47 . . 120.0 ?
C43 C42 C41 . . 117.6(3) ?
C47 C42 C41 . . 121.8(3) ?
C42 C43 C44 . . 120.0 ?
C42 C43 H43 . . 120.0 ?
C44 C43 H43 . . 120.0 ?
C43 C44 C45 . . 120.0 ?
C43 C44 H44 . . 120.0 ?
C45 C44 H44 . . 120.0 ?
C46 C45 C44 . . 120.0 ?
C46 C45 H45 . . 120.0 ?
C44 C45 H45 . . 120.0 ?
C45 C46 C47 . . 120.0 ?
C45 C46 H46 . . 120.0 ?
C47 C46 H46 . . 120.0 ?
C46 C47 C42 . . 120.0 ?
C46 C47 H47 . . 120.0 ?
C42 C47 H47 . . 120.0 ?
C49 C48 C50 . . 109.3(10) ?
C49 C48 C51 . . 116.8(10) ?
C50 C48 C51 . . 105.9(11) ?
C49 C48 P2 . . 110.2(9) ?
C50 C48 P2 . . 105.2(6) ?
C51 C48 P2 . . 108.7(8) ?
C48 C49 H49A . . 109.5 ?
C48 C49 H49B . . 109.5 ?
H49A C49 H49B . . 109.5 ?
C48 C49 H49C . . 109.5 ?
H49A C49 H49C . . 109.5 ?
H49B C49 H49C . . 109.5 ?
C48 C50 H50A . . 109.5 ?
C48 C50 H50B . . 109.5 ?
H50A C50 H50B . . 109.5 ?
C48 C50 H50C . . 109.5 ?
H50A C50 H50C . . 109.5 ?
H50B C50 H50C . . 109.5 ?
C48 C51 H51A . . 109.5 ?
C48 C51 H51B . . 109.5 ?
H51A C51 H51B . . 109.5 ?
C48 C51 H51C . . 109.5 ?
H51A C51 H51C . . 109.5 ?
H51B C51 H51C . . 109.5 ?
C53 C52 C54 . . 111.5(10) ?
C53 C52 C55 . . 108.6(9) ?
C54 C52 C55 . . 108.4(9) ?
C53 C52 P2 . . 109.3(7) ?
C54 C52 P2 . . 113.3(7) ?
C55 C52 P2 . . 105.5(6) ?
C52 C53 H53A . . 109.5 ?
C52 C53 H53B . . 109.5 ?
H53A C53 H53B . . 109.5 ?
C52 C53 H53C . . 109.5 ?
H53A C53 H53C . . 109.5 ?
H53B C53 H53C . . 109.5 ?
C52 C54 H54A . . 109.5 ?
C52 C54 H54B . . 109.5 ?
H54A C54 H54B . . 109.5 ?
C52 C54 H54C . . 109.5 ?
H54A C54 H54C . . 109.5 ?
H54B C54 H54C . . 109.5 ?
C52 C55 H55A . . 109.5 ?
C52 C55 H55B . . 109.5 ?
H55A C55 H55B . . 109.5 ?
C52 C55 H55C . . 109.5 ?
H55A C55 H55C . . 109.5 ?
H55B C55 H55C . . 109.5 ?
O1 Ge1 N1 . . 94.0(3) ?
N1 Ge1 C28A . . 100.5(8) ?
O1 Ge1 P1 . . 97.2(3) ?
N1 Ge1 P1 . . 79.50(17) ?
C28A Ge1 P1 . . 109.4(10) ?
O1A Ge2 N3 . . 91.9(6) ?
N3 Ge2 C28 . . 99.5(4) ?
O1A Ge2 P2 . . 91.0(7) ?
N3 Ge2 P2 . . 79.83(17) ?
C28 Ge2 P2 . . 103.5(4) ?
C13 N1 C1 . . 123.2(6) ?
C13 N1 Ge1 . . 118.5(5) ?
C1 N1 Ge1 . . 118.3(4) ?
C13 N2 P1 . . 116.5(5) ?
C41 N3 C29 . . 124.9(5) ?
C41 N3 Ge2 . . 117.1(5) ?
C29 N3 Ge2 . . 118.0(4) ?
C41 N4 P2 . . 116.6(5) ?
N2 P1 C20 . . 105.6(4) ?
N2 P1 C24 . . 101.7(4) ?
C20 P1 C24 . . 112.2(4) ?
N2 P1 Ge1 . . 98.9(2) ?
C20 P1 Ge1 . . 105.8(3) ?
C24 P1 Ge1 . . 129.3(3) ?
N4 P2 C52 . . 105.2(4) ?
N4 P2 C48 . . 105.4(5) ?
C52 P2 C48 . . 114.0(4) ?
N4 P2 Ge2 . . 98.7(2) ?
C52 P2 Ge2 . . 106.4(3) ?
C48 P2 Ge2 . . 124.4(5) ?

loop_
_geom_bond_atom_site_label_1
_geom_bond_atom_site_label_2
_geom_bond_site_symmetry_2
_geom_bond_distance
_geom_bond_publ_flag
C1 C2 . 1.39 ?
C1 C6 . 1.39 ?
C1 N1 . 1.453(7) ?
C2 C3 . 1.39 ?
C2 C10 . 1.554(8) ?
C3 C4 . 1.39 ?
C3 H3 . 0.95 ?
C4 C5 . 1.39 ?
C4 H4 . 0.95 ?
C5 C6 . 1.39 ?
C5 H5 . 0.95 ?
C6 C7 . 1.553(8) ?
C7 C8 . 1.524(11) ?
C7 C9 . 1.533(11) ?
C7 H7 . 1.0 ?
C8 H8A . 0.98 ?
C8 H8B . 0.98 ?
C8 H8C . 0.98 ?
C9 H9A . 0.98 ?
C9 H9B . 0.98 ?
C9 H9C . 0.98 ?
C10 C11 . 1.479(14) ?
C10 C12 . 1.542(13) ?
C10 H10 . 1.0 ?
C11 H11A . 0.98 ?
C11 H11B . 0.98 ?
C11 H11C . 0.98 ?
C12 H12A . 0.98 ?
C12 H12B . 0.98 ?
C12 H12C . 0.98 ?
C13 N2 . 1.329(9) ?
C13 N1 . 1.354(9) ?
C13 C14 . 1.492(7) ?
C14 C15 . 1.39 ?
C14 C19 . 1.39 ?
C15 C16 . 1.39 ?
C15 H15 . 0.95 ?
C16 C17 . 1.39 ?
C16 H16 . 0.95 ?
C17 C18 . 1.39 ?
C17 H17 . 0.95 ?
C18 C19 . 1.39 ?
C18 H18 . 0.95 ?
C19 H19 . 0.95 ?
C20 C23 . 1.514(13) ?
C20 C21 . 1.523(12) ?
C20 C22 . 1.529(13) ?
C20 P1 . 1.863(7) ?
C21 H21A . 0.98 ?
C21 H21B . 0.98 ?
C21 H21C . 0.98 ?
C22 H22A . 0.98 ?
C22 H22B . 0.98 ?
C22 H22C . 0.98 ?
C23 H23A . 0.98 ?
C23 H23B . 0.98 ?
C23 H23C . 0.98 ?
C24 C26 . 1.548(12) ?
C24 C27 . 1.550(13) ?
C24 C25 . 1.556(15) ?
C24 P1 . 1.895(9) ?
C25 H25A . 0.98 ?
C25 H25B . 0.98 ?
C25 H25C . 0.98 ?
C26 H26A . 0.98 ?
C26 H26B . 0.98 ?
C26 H26C . 0.98 ?
C27 H27A . 0.98 ?
C27 H27B . 0.98 ?
C27 H27C . 0.98 ?
C28 O2 . 1.191(16) ?
C28 O1 . 1.330(11) ?
C28 Ge2 . 2.033(13) ?
O1 Ge1 . 1.962(9) ?
C28A O2A . 1.183(19) ?
C28A O1A . 1.329(14) ?
C28A Ge1 . 2.022(17) ?
O1A Ge2 . 1.983(14) ?
C29 C30 . 1.39 ?
C29 C34 . 1.39 ?
C29 N3 . 1.438(6) ?
C30 C31 . 1.39 ?
C30 C38 . 1.533(8) ?
C31 C32 . 1.39 ?
C31 H31 . 0.95 ?
C32 C33 . 1.39 ?
C32 H32 . 0.95 ?
C33 C34 . 1.39 ?
C33 H33 . 0.95 ?
C34 C35 . 1.538(8) ?
C35 C36 . 1.499(14) ?
C35 C37 . 1.570(14) ?
C35 H35 . 1.0 ?
C36 H36A . 0.98 ?
C36 H36B . 0.98 ?
C36 H36C . 0.98 ?
C37 H37A . 0.98 ?
C37 H37B . 0.98 ?
C37 H37C . 0.98 ?
C38 C40 . 1.531(11) ?
C38 C39 . 1.544(11) ?
C38 H38 . 1.0 ?
C39 H39A . 0.98 ?
C39 H39B . 0.98 ?
C39 H39C . 0.98 ?
C40 H40A . 0.98 ?
C40 H40B . 0.98 ?
C40 H40C . 0.98 ?
C41 N4 . 1.315(9) ?
C41 N3 . 1.351(9) ?
C41 C42 . 1.511(7) ?
C42 C43 . 1.39 ?
C42 C47 . 1.39 ?
C43 C44 . 1.39 ?
C43 H43 . 0.95 ?
C44 C45 . 1.39 ?
C44 H44 . 0.95 ?
C45 C46 . 1.39 ?
C45 H45 . 0.95 ?
C46 C47 . 1.39 ?
C46 H46 . 0.95 ?
C47 H47 . 0.95 ?
C48 C49 . 1.51(2) ?
C48 C50 . 1.523(15) ?
C48 C51 . 1.586(16) ?
C48 P2 . 1.885(10) ?
C49 H49A . 0.98 ?
C49 H49B . 0.98 ?
C49 H49C . 0.98 ?
C50 H50A . 0.98 ?
C50 H50B . 0.98 ?
C50 H50C . 0.98 ?
C51 H51A . 0.98 ?
C51 H51B . 0.98 ?
C51 H51C . 0.98 ?
C52 C53 . 1.509(16) ?
C52 C54 . 1.528(15) ?
C52 C55 . 1.546(12) ?
C52 P2 . 1.863(9) ?
C53 H53A . 0.98 ?
C53 H53B . 0.98 ?
C53 H53C . 0.98 ?
C54 H54A . 0.98 ?
C54 H54B . 0.98 ?
C54 H54C . 0.98 ?
C55 H55A . 0.98 ?
C55 H55B . 0.98 ?
C55 H55C . 0.98 ?
Ge1 N1 . 2.007(6) ?
Ge1 P1 . 2.421(2) ?
Ge2 N3 . 2.024(6) ?
Ge2 P2 . 2.409(3) ?
N2 P1 . 1.658(6) ?
N4 P2 . 1.666(8) ?
